data_1530123
loop_
_publ_author_name
'Kaneko, H.'
'Kajitani, T.'
'Leung, P.'
'Nimura, N.'
'Hirabayashi, M.'
'Schultz, A.J.'

_publ_section_title
;
 Neutron diffraction study of beta1-beta2 transformation in Ta2 D
;
_journal_name_full 'Journal of the Less-Common Metals'
_journal_page_first 45
_journal_page_last 51
_journal_volume 103
_journal_year 1984
_chemical_formula_sum 'D0.48 Ta'
_chemical_name_systematic 'Ta D.48'
_space_group_IT_number 21
_symmetry_space_group_name_Hall 'C 2 2'
_symmetry_space_group_name_H-M 'C 2 2 2'
_cell_angle_alpha 90
_cell_angle_beta 90
_cell_angle_gamma 90
_cell_formula_units_Z 4
_cell_length_a 6.718
_cell_length_b 3.359
_cell_length_c 6.796
_cell_volume 153.357
_citation_journal_id_ASTM JCOMAH
_cod_data_source_file Kaneko_JCOMAH_1984_1035.cif
_cod_data_source_block D0.48Ta1
_cod_original_cell_volume 153.3569
_cod_original_formula_sum 'D0.48 Ta1'
_cod_database_code 1530123

loop_
_symmetry_equiv_pos_as_xyz
x,y,z
-x,-y,z
x,-y,-z
-x,y,-z
x+1/2,y+1/2,z
-x+1/2,-y+1/2,z
x+1/2,-y+1/2,-z
-x+1/2,y+1/2,-z

loop_
_atom_site_label
_atom_site_type_symbol
_atom_site_fract_x
_atom_site_fract_y
_atom_site_fract_z
_atom_site_occupancy
_atom_site_U_iso_or_equiv
D1 D-1 0 0 0 0.6 0.0
Ta1 Ta 0.25 0.25 0.7361 1 0.0
D2 D-1 0 0.5 0 0.4 0.0
